data_7216528
loop_
_publ_author_name
'Manoj, K.'
'Tamura, Rui'
'Takahashi, Hiroki'
'Tsue, Hirohito'

_publ_section_title
;
 Crystal engineering of homochiral molecular organization of naproxen in
 cocrystals and their thermal phase transformation studies
;
_journal_issue 26
_journal_name_full CrystEngComm
_journal_page_first 5811
_journal_paper_doi 10.1039/c3ce42415d
_journal_volume 16
_journal_year 2014
_chemical_absolute_configuration rm
_chemical_formula_moiety 'C14 H14 O3, 0.5 (C10 H8 N2)'
_chemical_formula_sum 'C19 H18 N O3'
_chemical_formula_weight 308.34
_chemical_name_systematic
; 
 ? 
;
_space_group_IT_number 14
_symmetry_cell_setting monoclinic
_symmetry_space_group_name_Hall '-P 2ybc'
_symmetry_space_group_name_H-M 'P 1 21/c 1'
_atom_sites_solution_hydrogens geom
_atom_sites_solution_primary direct
_atom_sites_solution_secondary difmap
_audit_creation_method SHELXL-97
_cell_angle_alpha 90.00
_cell_angle_beta 90.017(8)
_cell_angle_gamma 90.00
_cell_formula_units_Z 4
_cell_length_a 7.624(6)
_cell_length_b 5.800(4)
_cell_length_c 36.02(3)
_cell_measurement_reflns_used 2804
_cell_measurement_temperature 173(2)
_cell_measurement_theta_max 27.5
_cell_measurement_theta_min 3.2
_cell_volume 1593(2)
_computing_cell_refinement
;
CrystalClear-SM Expert 2.0 r4 (Rigaku, 2009)
;
_computing_data_collection
;
CrystalClear-SM Expert 2.0 r4 (Rigaku, 2009)
;
_computing_data_reduction
;
CrystalClear-SM Expert 2.0 r4 (Rigaku, 2009)
;
_computing_structure_refinement 'SHELXL-97 (Sheldrick, 1997)'
_computing_structure_solution 'SHELXS-97 (Sheldrick, 1990)'
_diffrn_ambient_temperature 173(2)
_diffrn_measured_fraction_theta_full 0.987
_diffrn_measured_fraction_theta_max 0.987
_diffrn_measurement_device_type
;
Rigaku Saturn724+ (4x4 bin mode)
;
_diffrn_measurement_method 'profile data from \w-scans'
_diffrn_radiation_monochromator graphite
_diffrn_radiation_source 'fine-focus sealed tube'
_diffrn_radiation_type MoK\a
_diffrn_radiation_wavelength 0.71075
_diffrn_reflns_av_R_equivalents 0.0704
_diffrn_reflns_av_sigmaI/netI 0.0614
_diffrn_reflns_limit_h_max 9
_diffrn_reflns_limit_h_min -9
_diffrn_reflns_limit_k_max 7
_diffrn_reflns_limit_k_min -7
_diffrn_reflns_limit_l_max 44
_diffrn_reflns_limit_l_min -43
_diffrn_reflns_number 13044
_diffrn_reflns_theta_full 26.00
_diffrn_reflns_theta_max 26.00
_diffrn_reflns_theta_min 3.39
_exptl_absorpt_coefficient_mu 0.087
_exptl_absorpt_correction_T_max 0.9931
_exptl_absorpt_correction_T_min 0.9853
_exptl_absorpt_correction_type multi-scan
_exptl_absorpt_process_details
;
(ABSCOR; Higashi, 1995)
;
_exptl_crystal_colour colorless
_exptl_crystal_density_diffrn 1.286
_exptl_crystal_density_method 'not measured'
_exptl_crystal_description Block
_exptl_crystal_F_000 652
_exptl_crystal_size_max 0.17
_exptl_crystal_size_mid 0.13
_exptl_crystal_size_min 0.08
_refine_diff_density_max 0.536
_refine_diff_density_min -0.317
_refine_diff_density_rms 0.058
_refine_ls_extinction_method none
_refine_ls_goodness_of_fit_ref 1.189
_refine_ls_hydrogen_treatment constr
_refine_ls_matrix_type full
_refine_ls_number_parameters 229
_refine_ls_number_reflns 3089
_refine_ls_number_restraints 0
_refine_ls_restrained_S_all 1.189
_refine_ls_R_factor_all 0.1270
_refine_ls_R_factor_gt 0.0965
_refine_ls_shift/su_max 0.000
_refine_ls_shift/su_mean 0.000
_refine_ls_structure_factor_coef Fsqd
_refine_ls_weighting_details 'calc w=1/[\s^2^(Fo^2^)+(0.0426P)^2^+3.3446P] where P=(Fo^2^+2Fc^2^)/3'
_refine_ls_weighting_scheme calc
_refine_ls_wR_factor_gt 0.1846
_refine_ls_wR_factor_ref 0.1980
_reflns_number_gt 2359
_reflns_number_total 3089
_reflns_threshold_expression >2sigma(I)
_cod_data_source_file c3ce42415d2.cif
_cod_data_source_block 1_RS-NPX-BPY_CCDC_No_931856
_cod_depositor_comments 'Adding full bibliography for 7216528--7216531.cif.'
_cod_original_sg_symbol_H-M P21/c
_cod_database_code 7216528

loop_
_symmetry_equiv_pos_as_xyz
'x, y, z'
'-x, y+1/2, -z+1/2'
'-x, -y, -z'
'x, -y-1/2, z-1/2'

loop_
_atom_site_label
_atom_site_type_symbol
_atom_site_fract_x
_atom_site_fract_y
_atom_site_fract_z
_atom_site_U_iso_or_equiv
_atom_site_adp_type
_atom_site_occupancy
_atom_site_symmetry_multiplicity
_atom_site_calc_flag
_atom_site_refinement_flags
_atom_site_disorder_assembly
_atom_site_disorder_group
O1 O 0.7980(4) 0.0488(5) 0.91176(8) 0.0438(8) Uani 1 1 d . . .
H1 H 0.8743 0.0616 0.9278 0.066 Uiso 1 1 d R . .
O2 O 0.7381(5) 0.3874(6) 0.93869(8) 0.0536(9) Uani 1 1 d . . .
O3 O 0.8134(3) 0.3550(4) 0.67324(6) 0.0236(6) Uani 1 1 d . . .
C1 C 0.7090(6) 0.2428(7) 0.91526(11) 0.0362(10) Uani 1 1 d . . .
C2 C 0.5628(5) 0.2593(8) 0.88651(11) 0.0359(10) Uani 1 1 d . . .
H2 H 0.5049 0.1086 0.8855 0.043 Uiso 1 1 calc R . .
C3 C 0.4251(6) 0.4352(9) 0.89588(12) 0.0476(12) Uani 1 1 d . . .
H3A H 0.3361 0.4349 0.8770 0.071 Uiso 1 1 calc R . .
H3B H 0.4780 0.5852 0.8972 0.071 Uiso 1 1 calc R . .
H3C H 0.3732 0.3980 0.9194 0.071 Uiso 1 1 calc R . .
C4 C 0.6442(5) 0.3050(6) 0.84800(10) 0.0253(8) Uani 1 1 d . . .
C5 C 0.7418(5) 0.5088(7) 0.84108(10) 0.0277(9) Uani 1 1 d . . .
H5 H 0.7637 0.6105 0.8605 0.033 Uiso 1 1 calc R . .
C6 C 0.8044(5) 0.5587(6) 0.80625(10) 0.0225(8) Uani 1 1 d . . .
H6 H 0.8684 0.6932 0.8025 0.027 Uiso 1 1 calc R . .
C7 C 0.7729(4) 0.4080(6) 0.77587(9) 0.0174(7) Uani 1 1 d . . .
C8 C 0.8241(4) 0.4640(6) 0.73874(9) 0.0193(8) Uani 1 1 d . . .
H8 H 0.8866 0.5983 0.7339 0.023 Uiso 1 1 calc R . .
C9 C 0.7801(4) 0.3177(6) 0.71036(9) 0.0197(8) Uani 1 1 d . . .
C10 C 0.6910(4) 0.1074(6) 0.71753(10) 0.0222(8) Uani 1 1 d . . .
H10 H 0.6635 0.0093 0.6979 0.027 Uiso 1 1 calc R . .
C11 C 0.6452(4) 0.0477(6) 0.75296(10) 0.0205(8) Uani 1 1 d . . .
H11 H 0.5910 -0.0933 0.7574 0.025 Uiso 1 1 calc R . .
C12 C 0.6797(4) 0.1994(6) 0.78304(9) 0.0194(8) Uani 1 1 d . . .
C13 C 0.6176(5) 0.1537(6) 0.81955(10) 0.0243(8) Uani 1 1 d . . .
H13 H 0.5574 0.0173 0.8241 0.029 Uiso 1 1 calc R . .
C14 C 0.9012(5) 0.5651(7) 0.66382(10) 0.0304(9) Uani 1 1 d . . .
H14A H 0.9153 0.5740 0.6374 0.046 Uiso 1 1 calc R . .
H14B H 1.0144 0.5684 0.6755 0.046 Uiso 1 1 calc R . .
H14C H 0.8329 0.6938 0.6723 0.046 Uiso 1 1 calc R . .
N1 N 1.0906(5) 0.0312(8) 0.95250(10) 0.0507(11) Uani 1 1 d . . .
C15 C 1.161(3) -0.179(4) 0.9544(6) 0.037(5) Uani 0.36(3) 1 d P A 1
H15 H 1.1070 -0.3065 0.9438 0.044 Uiso 0.36(3) 1 calc PR A 1
C16 C 1.318(3) -0.196(4) 0.9728(6) 0.037(5) Uani 0.36(3) 1 d P A 1
H16 H 1.3690 -0.3413 0.9748 0.044 Uiso 0.36(3) 1 calc PR A 1
C15' C 1.227(2) -0.116(3) 0.9434(4) 0.048(3) Uani 0.64(3) 1 d P A 2
H15' H 1.2084 -0.2124 0.9232 0.057 Uiso 0.64(3) 1 calc PR A 2
C16' C 1.389(2) -0.137(2) 0.9611(4) 0.047(4) Uani 0.64(3) 1 d P A 2
H16' H 1.4735 -0.2427 0.9535 0.057 Uiso 0.64(3) 1 calc PR A 2
C17 C 1.4135(6) 0.0071(8) 0.99032(10) 0.0435(12) Uani 1 1 d . . .
C18 C 1.2972(6) 0.1835(9) 0.99610(14) 0.0503(13) Uani 1 1 d . A .
H18 H 1.3233 0.2991 1.0131 0.060 Uiso 1 1 calc R . .
C19 C 1.1399(6) 0.1899(9) 0.97652(14) 0.0512(13) Uani 1 1 d . A .
H19 H 1.0650 0.3137 0.9806 0.061 Uiso 1 1 calc R . .

loop_
_atom_site_aniso_label
_atom_site_aniso_U_11
_atom_site_aniso_U_22
_atom_site_aniso_U_33
_atom_site_aniso_U_23
_atom_site_aniso_U_13
_atom_site_aniso_U_12
O1 0.055(2) 0.0472(19) 0.0287(15) 0.0031(14) -0.0057(14) 0.0180(16)
O2 0.081(3) 0.044(2) 0.0357(17) -0.0055(15) -0.0087(17) 0.0076(18)
O3 0.0231(14) 0.0290(14) 0.0187(12) -0.0003(11) 0.0009(10) -0.0012(11)
C1 0.055(3) 0.032(2) 0.021(2) 0.0044(18) 0.0070(19) 0.008(2)
C2 0.041(3) 0.040(3) 0.027(2) 0.0051(18) 0.0109(19) 0.013(2)
C3 0.051(3) 0.053(3) 0.039(3) 0.001(2) 0.008(2) -0.001(2)
C4 0.024(2) 0.026(2) 0.0261(19) 0.0049(16) -0.0017(16) 0.0096(16)
C5 0.029(2) 0.030(2) 0.0240(19) -0.0104(16) -0.0075(16) 0.0102(17)
C6 0.0198(19) 0.0208(19) 0.0269(19) -0.0024(15) -0.0031(15) 0.0025(15)
C7 0.0141(17) 0.0160(17) 0.0221(18) 0.0018(14) -0.0029(14) 0.0041(13)
C8 0.0151(18) 0.0185(17) 0.0242(18) 0.0016(14) -0.0004(14) -0.0014(14)
C9 0.0132(17) 0.0254(19) 0.0204(18) 0.0031(15) -0.0017(14) 0.0014(14)
C10 0.0175(19) 0.0236(19) 0.0256(19) -0.0068(15) -0.0065(15) 0.0003(15)
C11 0.0143(17) 0.0170(17) 0.0302(19) 0.0017(15) -0.0038(15) -0.0006(14)
C12 0.0133(18) 0.0201(18) 0.0247(18) 0.0019(14) -0.0013(14) 0.0047(14)
C13 0.021(2) 0.0219(19) 0.030(2) 0.0072(16) 0.0011(16) 0.0015(15)
C14 0.038(2) 0.031(2) 0.0219(19) 0.0042(17) 0.0038(17) -0.0008(18)
N1 0.060(3) 0.062(3) 0.030(2) 0.0066(19) -0.0030(19) 0.014(2)
C15 0.044(11) 0.030(8) 0.035(9) -0.001(7) 0.000(8) -0.001(7)
C16 0.036(11) 0.042(9) 0.033(9) -0.001(7) 0.000(8) 0.008(8)
C15' 0.053(8) 0.058(7) 0.032(5) 0.005(5) -0.010(5) 0.002(6)
C16' 0.043(7) 0.061(7) 0.039(6) 0.000(5) -0.009(5) 0.018(6)
C17 0.064(3) 0.050(3) 0.016(2) 0.0046(19) -0.0013(19) 0.015(2)
C18 0.042(3) 0.055(3) 0.054(3) -0.011(2) 0.010(2) 0.003(2)
C19 0.040(3) 0.052(3) 0.062(3) 0.002(3) 0.015(2) 0.010(2)

loop_
_atom_type_symbol
_atom_type_description
_atom_type_scat_dispersion_real
_atom_type_scat_dispersion_imag
_atom_type_scat_source
C C 0.0033 0.0016 'International Tables Vol C Tables 4.2.6.8 and 6.1.1.4'
H H 0.0000 0.0000 'International Tables Vol C Tables 4.2.6.8 and 6.1.1.4'
N N 0.0061 0.0033 'International Tables Vol C Tables 4.2.6.8 and 6.1.1.4'
O O 0.0106 0.0060 'International Tables Vol C Tables 4.2.6.8 and 6.1.1.4'

loop_
_geom_angle_atom_site_label_1
_geom_angle_atom_site_label_2
_geom_angle_atom_site_label_3
_geom_angle
_geom_angle_site_symmetry_1
_geom_angle_site_symmetry_3
C1 O1 H1 102.7 . .
C9 O3 C14 116.7(3) . .
O2 C1 O1 124.3(4) . .
O2 C1 C2 124.3(4) . .
O1 C1 C2 111.4(4) . .
C3 C2 C1 113.6(4) . .
C3 C2 C4 111.5(3) . .
C1 C2 C4 109.1(3) . .
C3 C2 H2 107.4 . .
C1 C2 H2 107.4 . .
C4 C2 H2 107.4 . .
C2 C3 H3A 109.5 . .
C2 C3 H3B 109.5 . .
H3A C3 H3B 109.5 . .
C2 C3 H3C 109.5 . .
H3A C3 H3C 109.5 . .
H3B C3 H3C 109.5 . .
C13 C4 C5 118.8(3) . .
C13 C4 C2 120.3(4) . .
C5 C4 C2 120.8(4) . .
C6 C5 C4 121.2(3) . .
C6 C5 H5 119.4 . .
C4 C5 H5 119.4 . .
C5 C6 C7 121.0(3) . .
C5 C6 H6 119.5 . .
C7 C6 H6 119.5 . .
C6 C7 C12 117.8(3) . .
C6 C7 C8 122.3(3) . .
C12 C7 C8 119.8(3) . .
C9 C8 C7 119.4(3) . .
C9 C8 H8 120.3 . .
C7 C8 H8 120.3 . .
C8 C9 O3 125.6(3) . .
C8 C9 C10 120.9(3) . .
O3 C9 C10 113.5(3) . .
C11 C10 C9 120.6(3) . .
C11 C10 H10 119.7 . .
C9 C10 H10 119.7 . .
C10 C11 C12 120.5(3) . .
C10 C11 H11 119.7 . .
C12 C11 H11 119.7 . .
C11 C12 C13 121.9(3) . .
C11 C12 C7 118.6(3) . .
C13 C12 C7 119.4(3) . .
C4 C13 C12 121.7(4) . .
C4 C13 H13 119.2 . .
C12 C13 H13 119.2 . .
O3 C14 H14A 109.5 . .
O3 C14 H14B 109.5 . .
H14A C14 H14B 109.5 . .
O3 C14 H14C 109.5 . .
H14A C14 H14C 109.5 . .
H14B C14 H14C 109.5 . .
C19 N1 C15 119.3(8) . .
C19 N1 C15' 111.8(7) . .
N1 C15 C16 116.4(15) . .
N1 C15 H15 121.8 . .
C16 C15 H15 121.8 . .
C15 C16 C17 124.1(14) . .
C15 C16 H16 118.0 . .
C17 C16 H16 118.0 . .
N1 C15' C16' 127.7(9) . .
N1 C15' H15' 116.2 . .
C16' C15' H15' 116.2 . .
C17 C16' C15' 115.0(10) . .
C17 C16' H16' 122.5 . .
C15' C16' H16' 122.5 . .
C16' C17 C18 119.3(6) . .
C16' C17 C17 116.7(7) . 3_857
C18 C17 C17 122.8(5) . 3_857
C18 C17 C16 109.4(8) . .
C17 C17 C16 125.0(8) 3_857 .
C17 C18 C19 120.0(5) . .
C17 C18 H18 120.0 . .
C19 C18 H18 120.0 . .
N1 C19 C18 124.1(5) . .
N1 C19 H19 118.0 . .
C18 C19 H19 118.0 . .

loop_
_geom_bond_atom_site_label_1
_geom_bond_atom_site_label_2
_geom_bond_distance
_geom_bond_site_symmetry_2
O1 C1 1.320(5) .
O1 H1 0.8224 .
O2 C1 1.210(5) .
O3 C9 1.378(4) .
O3 C14 1.431(5) .
C1 C2 1.524(6) .
C2 C3 1.502(6) .
C2 C4 1.543(5) .
C2 H2 0.9800 .
C3 H3A 0.9600 .
C3 H3B 0.9600 .
C3 H3C 0.9600 .
C4 C13 1.364(5) .
C4 C5 1.418(6) .
C5 C6 1.373(5) .
C5 H5 0.9300 .
C6 C7 1.421(5) .
C6 H6 0.9300 .
C7 C12 1.427(5) .
C7 C8 1.431(5) .
C8 C9 1.370(5) .
C8 H8 0.9300 .
C9 C10 1.420(5) .
C10 C11 1.368(5) .
C10 H10 0.9300 .
C11 C12 1.420(5) .
C11 H11 0.9300 .
C12 C13 1.423(5) .
C13 H13 0.9300 .
C14 H14A 0.9600 .
C14 H14B 0.9600 .
C14 H14C 0.9600 .
N1 C19 1.318(6) .
N1 C15 1.333(18) .
N1 C15' 1.385(13) .
C15 C16 1.37(2) .
C15 H15 0.9300 .
C16 C17 1.52(2) .
C16 H16 0.9300 .
C15' C16' 1.394(14) .
C15' H15' 0.9300 .
C16' C17 1.358(11) .
C16' H16' 0.9300 .
C17 C18 1.370(6) .
C17 C17 1.494(9) 3_857
C18 C19 1.391(7) .
C18 H18 0.9300 .
C19 H19 0.9300 .

loop_
_geom_torsion_atom_site_label_1
_geom_torsion_atom_site_label_2
_geom_torsion_atom_site_label_3
_geom_torsion_atom_site_label_4
_geom_torsion
_geom_torsion_site_symmetry_1
_geom_torsion_site_symmetry_4
O2 C1 C2 C3 -16.4(6) . .
O1 C1 C2 C3 162.5(4) . .
O2 C1 C2 C4 108.7(5) . .
O1 C1 C2 C4 -72.4(4) . .
C3 C2 C4 C13 -113.2(4) . .
C1 C2 C4 C13 120.4(4) . .
C3 C2 C4 C5 64.2(5) . .
C1 C2 C4 C5 -62.1(5) . .
C13 C4 C5 C6 2.0(5) . .
C2 C4 C5 C6 -175.4(3) . .
C4 C5 C6 C7 0.3(5) . .
C5 C6 C7 C12 -2.3(5) . .
C5 C6 C7 C8 174.9(3) . .
C6 C7 C8 C9 -176.0(3) . .
C12 C7 C8 C9 1.1(5) . .
C7 C8 C9 O3 176.8(3) . .
C7 C8 C9 C10 -2.6(5) . .
C14 O3 C9 C8 -0.1(5) . .
C14 O3 C9 C10 179.3(3) . .
C8 C9 C10 C11 0.8(5) . .
O3 C9 C10 C11 -178.6(3) . .
C9 C10 C11 C12 2.6(5) . .
C10 C11 C12 C13 173.3(3) . .
C10 C11 C12 C7 -3.9(5) . .
C6 C7 C12 C11 179.3(3) . .
C8 C7 C12 C11 2.1(5) . .
C6 C7 C12 C13 2.0(5) . .
C8 C7 C12 C13 -175.2(3) . .
C5 C4 C13 C12 -2.3(5) . .
C2 C4 C13 C12 175.2(3) . .
C11 C12 C13 C4 -177.0(3) . .
C7 C12 C13 C4 0.3(5) . .
C19 N1 C15 C16 -20(2) . .
C15' N1 C15 C16 63.7(19) . .
N1 C15 C16 C17 -1(2) . .
C19 N1 C15' C16' 12.3(15) . .
C15 N1 C15' C16' -99(2) . .
N1 C15' C16' C17 -0.9(15) . .
C15' C16' C17 C18 -11.1(15) . .
C15' C16' C17 C17 -179.0(7) . 3_857
C15' C16' C17 C16 66.8(18) . .
C15 C16 C17 C16' -95(2) . .
C15 C16 C17 C18 20.5(19) . .
C15 C16 C17 C17 -178.4(11) . 3_857
C16' C17 C18 C19 11.3(13) . .
C17 C17 C18 C19 178.4(5) 3_857 .
C16 C17 C18 C19 -20.0(13) . .
C15 N1 C19 C18 21.6(18) . .
C15' N1 C19 C18 -12.2(11) . .
C17 C18 C19 N1 1.5(8) . .
